data_2215752
loop_
_publ_author_name
'Choi, Jong-Ha'
'Ryoo, Keon Sang'
'Park, Ki-Min'

_publ_section_title
(5,16-Dimethyl-2,6,13,17-tetraazatricyclo[14.4.0^1,18^.0^7,12^]docosane-\k^4^<i>N</i>)bis(perchlorato-\k<i>O</i>)copper(II)
_journal_coeditor_code AV3109
_journal_issue 11
_journal_name_full 'Acta Crystallographica Section E'
_journal_page_first m2674
_journal_page_last m2675
_journal_paper_doi 10.1107/S1600536807048039
_journal_volume 63
_journal_year 2007
_chemical_formula_iupac '[Cu (Cl O4)2 (C20 H40 N4)]'
_chemical_formula_moiety 'C20 H40 Cl2 Cu N4 O8'
_chemical_formula_sum 'C20 H40 Cl2 Cu N4 O8'
_chemical_formula_weight 599.00
_chemical_name_systematic
;
(5,16-Dimethyl-2,6,13,17-tetraazatricyclo[14.4.0^1,18^.0^7,12^]
docosane-\k^4^N)bis(perchlorato-\kO)copper(II)
;
_space_group_IT_number 15
_symmetry_cell_setting monoclinic
_symmetry_space_group_name_Hall '-C 2yc'
_symmetry_space_group_name_H-M 'C 1 2/c 1'
_atom_sites_solution_hydrogens geom
_atom_sites_solution_primary direct
_atom_sites_solution_secondary difmap
_audit_creation_method SHELXL97
_cell_angle_alpha 90.00
_cell_angle_beta 94.7410(10)
_cell_angle_gamma 90.00
_cell_formula_units_Z 4
_cell_length_a 18.8782(12)
_cell_length_b 8.0923(5)
_cell_length_c 16.8906(11)
_cell_measurement_reflns_used 4468
_cell_measurement_temperature 173(2)
_cell_measurement_theta_max 28.20
_cell_measurement_theta_min 2.16
_cell_volume 2571.5(3)
_computing_cell_refinement 'SMART (Bruker, 2001)'
_computing_data_collection 'SMART (Bruker, 2001)'
_computing_data_reduction 'SAINT (Bruker, 2001)'
_computing_molecular_graphics 'SHELXTL (Bruker, 2001)'
_computing_publication_material 'SHELXTL (Bruker, 2001)'
_computing_structure_refinement 'SHELXL97 (Sheldrick, 1997)'
_computing_structure_solution 'SHELXS97 (Sheldrick, 1990)'
_diffrn_ambient_temperature 173(2)
_diffrn_measured_fraction_theta_full 0.986
_diffrn_measured_fraction_theta_max 0.986
_diffrn_measurement_device_type 'Bruker SMART CCD area-detector'
_diffrn_measurement_method '\f and \w'
_diffrn_radiation_monochromator graphite
_diffrn_radiation_source 'fine-focus sealed tube'
_diffrn_radiation_type MoK\a
_diffrn_radiation_wavelength 0.71073
_diffrn_reflns_av_R_equivalents 0.0263
_diffrn_reflns_av_sigmaI/netI 0.0285
_diffrn_reflns_limit_h_max 24
_diffrn_reflns_limit_h_min -24
_diffrn_reflns_limit_k_max 10
_diffrn_reflns_limit_k_min -9
_diffrn_reflns_limit_l_max 20
_diffrn_reflns_limit_l_min -21
_diffrn_reflns_number 7765
_diffrn_reflns_theta_full 27.50
_diffrn_reflns_theta_max 27.50
_diffrn_reflns_theta_min 2.17
_exptl_absorpt_coefficient_mu 1.109
_exptl_absorpt_correction_T_max 0.2877
_exptl_absorpt_correction_T_min 0.2216
_exptl_absorpt_correction_type multi-scan
_exptl_absorpt_process_details '(SADABS; Sheldrick, 1999)'
_exptl_crystal_colour red-violet
_exptl_crystal_density_diffrn 1.547
_exptl_crystal_density_method 'not measured'
_exptl_crystal_description block
_exptl_crystal_F_000 1260
_exptl_crystal_size_max 0.40
_exptl_crystal_size_mid 0.30
_exptl_crystal_size_min 0.20
_refine_diff_density_max 0.521
_refine_diff_density_min -1.023
_refine_ls_extinction_method none
_refine_ls_goodness_of_fit_ref 1.258
_refine_ls_hydrogen_treatment mixed
_refine_ls_matrix_type full
_refine_ls_number_parameters 168
_refine_ls_number_reflns 2914
_refine_ls_number_restraints 0
_refine_ls_restrained_S_all 1.258
_refine_ls_R_factor_all 0.0568
_refine_ls_R_factor_gt 0.0509
_refine_ls_shift/su_max 0.001
_refine_ls_shift/su_mean 0.000
_refine_ls_structure_factor_coef Fsqd
_refine_ls_weighting_details 'calc w = 1/[\s^2^(Fo^2^)+(0.0275P)^2^+8.4134P] where P=(Fo^2^+2Fc^2^)/3'
_refine_ls_weighting_scheme calc
_refine_ls_wR_factor_gt 0.1004
_refine_ls_wR_factor_ref 0.1025
_reflns_number_gt 2627
_reflns_number_total 2914
_reflns_threshold_expression I>2\s(I)
_cod_data_source_file av3109.cif
_cod_data_source_block I
_cod_original_sg_symbol_H-M 'C 2/c'
_cod_database_code 2215752
_cod_database_fobs_code 2215752

loop_
_symmetry_equiv_pos_as_xyz
'x, y, z'
'-x, y, -z+1/2'
'x+1/2, y+1/2, z'
'-x+1/2, y+1/2, -z+1/2'
'-x, -y, -z'
'x, -y, z-1/2'
'-x+1/2, -y+1/2, -z'
'x+1/2, -y+1/2, z-1/2'

loop_
_atom_site_type_symbol
_atom_site_label
_atom_site_fract_x
_atom_site_fract_y
_atom_site_fract_z
_atom_site_U_iso_or_equiv
_atom_site_adp_type
_atom_site_calc_flag
_atom_site_refinement_flags
_atom_site_occupancy
Cu Cu1 0.5000 0.5000 0.5000 0.01430(13) Uani d S 1
Cl Cl1 0.59889(4) 0.27519(9) 0.36069(5) 0.02685(18) Uani d . 1
O O1 0.66514(14) 0.3277(4) 0.4016(2) 0.0628(9) Uani d . 1
O O2 0.60819(15) 0.1267(3) 0.31806(16) 0.0448(7) Uani d . 1
O O3 0.57461(17) 0.4046(3) 0.30745(16) 0.0507(7) Uani d . 1
O O4 0.54793(14) 0.2534(3) 0.41891(15) 0.0410(6) Uani d . 1
N N1 0.60523(12) 0.5385(3) 0.53479(14) 0.0155(5) Uani d . 1
H H1 0.6243(17) 0.470(4) 0.5051(19) 0.020(8) Uiso d . 1
N N2 0.50238(12) 0.3441(3) 0.59248(14) 0.0158(5) Uani d . 1
H H2 0.4875(16) 0.396(4) 0.6259(18) 0.013(8) Uiso d . 1
C C1 0.61957(14) 0.4670(3) 0.61637(16) 0.0176(5) Uani d . 1
H H1A 0.6009 0.5431 0.6547 0.021 Uiso calc R 1
C C2 0.69850(15) 0.4392(4) 0.63986(18) 0.0234(6) Uani d . 1
H H2A 0.7230 0.5446 0.6414 0.028 Uiso calc R 1
H H2B 0.7185 0.3707 0.6002 0.028 Uiso calc R 1
C C3 0.71017(15) 0.3558(4) 0.72101(18) 0.0240(6) Uani d . 1
H H3A 0.7604 0.3339 0.7330 0.029 Uiso calc R 1
H H3B 0.6947 0.4291 0.7616 0.029 Uiso calc R 1
C C4 0.66895(16) 0.1946(4) 0.72184(18) 0.0244(6) Uani d . 1
H H4A 0.6752 0.1463 0.7745 0.029 Uiso calc R 1
H H4B 0.6877 0.1176 0.6848 0.029 Uiso calc R 1
C C5 0.58952(15) 0.2218(4) 0.69897(17) 0.0207(6) Uani d . 1
H H5A 0.5651 0.1163 0.6975 0.025 Uiso calc R 1
H H5B 0.5696 0.2903 0.7387 0.025 Uiso calc R 1
C C6 0.57805(14) 0.3055(3) 0.61764(16) 0.0160(5) Uani d . 1
H H6 0.5959 0.2312 0.5780 0.019 Uiso calc R 1
C C7 0.45702(15) 0.1938(3) 0.58195(17) 0.0198(6) Uani d . 1
H H7A 0.4616 0.1293 0.6305 0.024 Uiso calc R 1
H H7B 0.4737 0.1264 0.5398 0.024 Uiso calc R 1
C C8 0.37895(15) 0.2367(4) 0.56167(17) 0.0219(6) Uani d . 1
H H8A 0.3656 0.3212 0.5984 0.026 Uiso calc R 1
H H8B 0.3507 0.1393 0.5704 0.026 Uiso calc R 1
C C9 0.35957(15) 0.2981(4) 0.47688(17) 0.0219(6) Uani d . 1
H H9 0.3081 0.3170 0.4714 0.026 Uiso calc R 1
C C10 0.37587(19) 0.1718(4) 0.41449(19) 0.0320(7) Uani d . 1
H H10A 0.3628 0.2158 0.3625 0.048 Uiso calc R 1
H H10B 0.3493 0.0727 0.4220 0.048 Uiso calc R 1
H H10C 0.4258 0.1471 0.4195 0.048 Uiso calc R 1

loop_
_atom_site_aniso_label
_atom_site_aniso_U_11
_atom_site_aniso_U_22
_atom_site_aniso_U_33
_atom_site_aniso_U_12
_atom_site_aniso_U_13
_atom_site_aniso_U_23
Cu1 0.0130(2) 0.0137(2) 0.0158(2) -0.00162(19) -0.00138(16) 0.00281(19)
Cl1 0.0326(4) 0.0214(4) 0.0281(4) 0.0029(3) 0.0118(3) -0.0031(3)
O1 0.0306(14) 0.081(2) 0.077(2) 0.0053(15) 0.0024(14) -0.0350(19)
O2 0.0638(18) 0.0272(13) 0.0468(16) 0.0020(12) 0.0253(13) -0.0105(11)
O3 0.083(2) 0.0344(15) 0.0368(15) 0.0139(14) 0.0160(14) 0.0071(12)
O4 0.0563(16) 0.0321(13) 0.0384(14) -0.0093(12) 0.0264(12) -0.0074(11)
N1 0.0175(11) 0.0126(11) 0.0162(11) -0.0016(9) -0.0004(9) 0.0008(9)
N2 0.0147(11) 0.0144(11) 0.0181(12) 0.0006(9) 0.0012(9) 0.0003(9)
C1 0.0196(13) 0.0152(14) 0.0176(13) -0.0007(10) -0.0002(10) 0.0015(10)
C2 0.0156(13) 0.0272(15) 0.0263(15) -0.0019(12) -0.0042(11) 0.0046(12)
C3 0.0200(14) 0.0283(16) 0.0224(15) 0.0020(12) -0.0055(11) 0.0033(12)
C4 0.0244(15) 0.0251(15) 0.0224(15) 0.0040(12) -0.0055(12) 0.0040(12)
C5 0.0219(14) 0.0198(14) 0.0200(14) -0.0008(12) -0.0009(11) 0.0038(11)
C6 0.0151(12) 0.0150(13) 0.0177(13) 0.0022(10) -0.0002(10) 0.0011(10)
C7 0.0222(14) 0.0135(13) 0.0233(14) -0.0022(11) -0.0004(11) 0.0030(11)
C8 0.0198(14) 0.0221(15) 0.0234(15) -0.0068(11) -0.0014(11) 0.0068(12)
C9 0.0175(13) 0.0216(14) 0.0259(15) -0.0055(11) -0.0025(11) 0.0056(12)
C10 0.045(2) 0.0202(15) 0.0292(17) -0.0070(14) -0.0072(14) -0.0012(13)

loop_
_atom_type_symbol
_atom_type_description
_atom_type_scat_dispersion_real
_atom_type_scat_dispersion_imag
_atom_type_scat_source
C C 0.0033 0.0016 'International Tables Vol C Tables 4.2.6.8 and 6.1.1.4'
H H 0.0000 0.0000 'International Tables Vol C Tables 4.2.6.8 and 6.1.1.4'
N N 0.0061 0.0033 'International Tables Vol C Tables 4.2.6.8 and 6.1.1.4'
O O 0.0106 0.0060 'International Tables Vol C Tables 4.2.6.8 and 6.1.1.4'
Cl Cl 0.1484 0.1585 'International Tables Vol C Tables 4.2.6.8 and 6.1.1.4'
Cu Cu 0.3201 1.2651 'International Tables Vol C Tables 4.2.6.8 and 6.1.1.4'

loop_
_geom_angle_atom_site_label_1
_geom_angle_atom_site_label_2
_geom_angle_atom_site_label_3
_geom_angle_site_symmetry_1
_geom_angle_site_symmetry_3
_geom_angle
_geom_angle_publ_flag
N2 Cu1 N2 . 5_666 180.0000(10) ?
N2 Cu1 N1 . . 85.04(9) y
N2 Cu1 N1 5_666 . 94.96(9) ?
N2 Cu1 N1 . 5_666 94.96(9) ?
N2 Cu1 N1 5_666 5_666 85.04(9) ?
N1 Cu1 N1 . 5_666 180.00(4) ?
N2 Cu1 O4 . . 86.65(9) y
N2 Cu1 O4 5_666 . 93.35(9) ?
N1 Cu1 O4 . . 84.11(9) y
N1 Cu1 O4 5_666 . 95.89(9) ?
O2 Cl1 O3 . . 110.32(16) ?
O2 Cl1 O1 . . 110.74(17) ?
O3 Cl1 O1 . . 107.8(2) ?
O2 Cl1 O4 . . 111.10(15) ?
O3 Cl1 O4 . . 108.71(17) ?
O1 Cl1 O4 . . 108.06(18) ?
Cl1 O4 Cu1 . . 122.78(14) ?
C1 N1 C9 . 5_666 114.4(2) ?
C1 N1 Cu1 . . 107.59(16) ?
C9 N1 Cu1 5_666 . 121.75(17) ?
C1 N1 H1 . . 104(2) ?
C9 N1 H1 5_666 . 107(2) ?
Cu1 N1 H1 . . 100(2) ?
C6 N2 C7 . . 113.0(2) ?
C6 N2 Cu1 . . 108.26(16) ?
C7 N2 Cu1 . . 116.42(17) ?
C6 N2 H2 . . 108(2) ?
C7 N2 H2 . . 107(2) ?
Cu1 N2 H2 . . 104(2) ?
N1 C1 C6 . . 106.9(2) ?
N1 C1 C2 . . 113.2(2) ?
C6 C1 C2 . . 111.2(2) ?
N1 C1 H1A . . 108.5 ?
C6 C1 H1A . . 108.5 ?
C2 C1 H1A . . 108.5 ?
C1 C2 C3 . . 111.3(2) ?
C1 C2 H2A . . 109.4 ?
C3 C2 H2A . . 109.4 ?
C1 C2 H2B . . 109.4 ?
C3 C2 H2B . . 109.4 ?
H2A C2 H2B . . 108.0 ?
C4 C3 C2 . . 110.6(2) ?
C4 C3 H3A . . 109.5 ?
C2 C3 H3A . . 109.5 ?
C4 C3 H3B . . 109.5 ?
C2 C3 H3B . . 109.5 ?
H3A C3 H3B . . 108.1 ?
C3 C4 C5 . . 111.5(2) ?
C3 C4 H4A . . 109.3 ?
C5 C4 H4A . . 109.3 ?
C3 C4 H4B . . 109.3 ?
C5 C4 H4B . . 109.3 ?
H4A C4 H4B . . 108.0 ?
C6 C5 C4 . . 110.6(2) ?
C6 C5 H5A . . 109.5 ?
C4 C5 H5A . . 109.5 ?
C6 C5 H5B . . 109.5 ?
C4 C5 H5B . . 109.5 ?
H5A C5 H5B . . 108.1 ?
N2 C6 C1 . . 107.4(2) ?
N2 C6 C5 . . 114.2(2) ?
C1 C6 C5 . . 110.9(2) ?
N2 C6 H6 . . 108.1 ?
C1 C6 H6 . . 108.1 ?
C5 C6 H6 . . 108.1 ?
N2 C7 C8 . . 112.1(2) ?
N2 C7 H7A . . 109.2 ?
C8 C7 H7A . . 109.2 ?
N2 C7 H7B . . 109.2 ?
C8 C7 H7B . . 109.2 ?
H7A C7 H7B . . 107.9 ?
C7 C8 C9 . . 115.8(2) ?
C7 C8 H8A . . 108.3 ?
C9 C8 H8A . . 108.3 ?
C7 C8 H8B . . 108.3 ?
C9 C8 H8B . . 108.3 ?
H8A C8 H8B . . 107.4 ?
N1 C9 C10 5_666 . 112.6(2) ?
N1 C9 C8 5_666 . 109.5(2) ?
C10 C9 C8 . . 112.6(3) ?
N1 C9 H9 5_666 . 107.2 ?
C10 C9 H9 . . 107.2 ?
C8 C9 H9 . . 107.2 ?
C9 C10 H10A . . 109.5 ?
C9 C10 H10B . . 109.5 ?
H10A C10 H10B . . 109.5 ?
C9 C10 H10C . . 109.5 ?
H10A C10 H10C . . 109.5 ?
H10B C10 H10C . . 109.5 ?

loop_
_geom_bond_atom_site_label_1
_geom_bond_atom_site_label_2
_geom_bond_site_symmetry_2
_geom_bond_distance
_geom_bond_publ_flag
Cu1 N2 . 2.005(2) y
Cu1 N2 5_666 2.005(2) ?
Cu1 N1 . 2.048(2) y
Cu1 N1 5_666 2.048(2) ?
Cu1 O4 . 2.623(2) y
Cl1 O2 . 1.419(2) ?
Cl1 O3 . 1.431(3) ?
Cl1 O1 . 1.442(3) ?
Cl1 O4 . 1.442(2) ?
N1 C1 . 1.499(3) ?
N1 C9 5_666 1.500(3) ?
N1 H1 . 0.85(3) ?
N2 C6 . 1.489(3) ?
N2 C7 . 1.490(3) ?
N2 H2 . 0.77(3) ?
C1 C6 . 1.525(4) ?
C1 C2 . 1.526(4) ?
C1 H1A . 0.9800 ?
C2 C3 . 1.528(4) ?
C2 H2A . 0.9700 ?
C2 H2B . 0.9700 ?
C3 C4 . 1.519(4) ?
C3 H3A . 0.9700 ?
C3 H3B . 0.9700 ?
C4 C5 . 1.533(4) ?
C4 H4A . 0.9700 ?
C4 H4B . 0.9700 ?
C5 C6 . 1.531(4) ?
C5 H5A . 0.9700 ?
C5 H5B . 0.9700 ?
C6 H6 . 0.9800 ?
C7 C8 . 1.525(4) ?
C7 H7A . 0.9700 ?
C7 H7B . 0.9700 ?
C8 C9 . 1.531(4) ?
C8 H8A . 0.9700 ?
C8 H8B . 0.9700 ?
C9 N1 5_666 1.500(3) ?
C9 C10 . 1.517(4) ?
C9 H9 . 0.9800 ?
C10 H10A . 0.9600 ?
C10 H10B . 0.9600 ?
C10 H10C . 0.9600 ?

loop_
_geom_hbond_atom_site_label_D
_geom_hbond_atom_site_label_H
_geom_hbond_atom_site_label_A
_geom_hbond_site_symmetry_A
_geom_hbond_distance_DH
_geom_hbond_distance_HA
_geom_hbond_distance_DA
_geom_hbond_angle_DHA
_geom_hbond_publ_flag
N1 H1 O1 . 0.85(3) 2.28(3) 3.110(4) 166(2) y
N2 H2 O3 5_666 0.77(3) 2.34(3) 3.084(4) 162(3) y

loop_
_geom_torsion_atom_site_label_1
_geom_torsion_atom_site_label_2
_geom_torsion_atom_site_label_3
_geom_torsion_atom_site_label_4
_geom_torsion_site_symmetry_1
_geom_torsion_site_symmetry_4
_geom_torsion
O2 Cl1 O4 Cu1 . . -171.89(17)
O3 Cl1 O4 Cu1 . . -50.3(2)
O1 Cl1 O4 Cu1 . . 66.4(2)
N2 Cu1 O4 Cl1 . . -142.5(2)
N2 Cu1 O4 Cl1 5_666 . 37.5(2)
N1 Cu1 O4 Cl1 . . -57.18(19)
N1 Cu1 O4 Cl1 5_666 . 122.82(19)
N2 Cu1 N1 C1 . . -13.38(17)
N2 Cu1 N1 C1 5_666 . 166.62(17)
O4 Cu1 N1 C1 . . -100.52(17)
N2 Cu1 N1 C9 . 5_666 -148.3(2)
N2 Cu1 N1 C9 5_666 5_666 31.7(2)
O4 Cu1 N1 C9 . 5_666 124.6(2)
N1 Cu1 N2 C6 . . -16.45(17)
N1 Cu1 N2 C6 5_666 . 163.55(17)
O4 Cu1 N2 C6 . . 67.92(18)
N1 Cu1 N2 C7 . . -145.1(2)
N1 Cu1 N2 C7 5_666 . 34.9(2)
O4 Cu1 N2 C7 . . -60.68(19)
C9 N1 C1 C6 5_666 . 178.3(2)
Cu1 N1 C1 C6 . . 39.7(2)
C9 N1 C1 C2 5_666 . -58.9(3)
Cu1 N1 C1 C2 . . 162.54(19)
N1 C1 C2 C3 . . -176.2(2)
C6 C1 C2 C3 . . -55.9(3)
C1 C2 C3 C4 . . 55.9(3)
C2 C3 C4 C5 . . -56.3(3)
C3 C4 C5 C6 . . 56.4(3)
C7 N2 C6 C1 . . 173.3(2)
Cu1 N2 C6 C1 . . 42.8(2)
C7 N2 C6 C5 . . -63.3(3)
Cu1 N2 C6 C5 . . 166.21(19)
N1 C1 C6 N2 . . -54.8(3)
C2 C1 C6 N2 . . -178.9(2)
N1 C1 C6 C5 . . 179.8(2)
C2 C1 C6 C5 . . 55.7(3)
C4 C5 C6 N2 . . -177.1(2)
C4 C5 C6 C1 . . -55.7(3)
C6 N2 C7 C8 . . 176.1(2)
Cu1 N2 C7 C8 . . -57.6(3)
N2 C7 C8 C9 . . 74.2(3)
C7 C8 C9 N1 . 5_666 -65.9(3)
C7 C8 C9 C10 . . 60.2(3)
